data_4027576
loop_
_publ_author_name
'Jonathan M. Faber'
'Wilhelm A. Eger'
'Craig M. Williams'

_publ_section_title
;
 Enantioselective Total Synthesis of the Mexicanolides: Khayasin,
 Proceranolide, and Mexicanolide
;
_journal_name_full 'Journal of Organic Chemistry'
_journal_page_first 8913
_journal_page_last 8921
_journal_paper_doi 10.1021/jo301182f
_journal_volume 77
_journal_year 2012
_chemical_absolute_configuration ad
_chemical_compound_source 'synthesis as described'
_chemical_formula_moiety 'C17 H20 Br1 N1 O,0.5(C4 H10 O)'
_chemical_formula_sum 'C19 H25 Br N O2.5'
_chemical_formula_weight 387.31
_chemical_name_systematic
;
 ?
;
_space_group_IT_number 4
_symmetry_cell_setting monoclinic
_symmetry_Int_Tables_number 4
_symmetry_space_group_name_Hall 'P 2yb'
_symmetry_space_group_name_H-M 'P 1 21 1'
_atom_sites_solution_hydrogens geom
_atom_sites_solution_primary direct
_atom_sites_solution_secondary difmap
_audit_conform_dict_location ftp://ftp.iucr.org/pub/cif_core.dic
_audit_conform_dict_name cif_core.dic
_audit_conform_dict_version 2.3
_audit_creation_date 2011-12-04T11:04:07-00:00
_audit_creation_method 'WinGX routine CIF_UPDATE'
_cell_angle_alpha 90
_cell_angle_beta 91.76
_cell_angle_gamma 90
_cell_formula_units_Z 4
_cell_length_a 8.0272(4)
_cell_length_b 25.3773(12)
_cell_length_c 9.6448(4)
_cell_measurement_reflns_used 3331
_cell_measurement_temperature 293(2)
_cell_measurement_theta_max 29.0657
_cell_measurement_theta_min 2.9978
_cell_measurement_wavelength 0.71073
_cell_volume 1963.80(16)
_computing_cell_refinement
;
        CrysAlisPro, Oxford Diffraction Ltd.,
        Version 1.171.33.66 (release 28-04-2010 CrysAlis171 .NET)
        (compiled Apr 28 2010,14:27:37)
;
_computing_data_collection
;
        CrysAlisPro, Oxford Diffraction Ltd.,
        Version 1.171.33.66 (release 28-04-2010 CrysAlis171 .NET)
        (compiled Apr 28 2010,14:27:37)
;
_computing_data_reduction
;
        CrysAlisPro, Oxford Diffraction Ltd.,
        Version 1.171.33.66 (release 28-04-2010 CrysAlis171 .NET)
        (compiled Apr 28 2010,14:27:37)
;
_computing_molecular_graphics 'Ortep-3 for Windows (Farrugia, 1997)'
_computing_publication_material 'WinGX publication routines (Farrugia, 1999)'
_computing_structure_refinement 'SHELXL-97 (Sheldrick, 1997)'
_computing_structure_solution 'SHELXS-86 (Sheldrick, 1986)'
_diffrn_ambient_temperature 293(2)
_diffrn_detector_area_resol_mean 16.0696
_diffrn_measured_fraction_theta_full 0.998
_diffrn_measured_fraction_theta_max 0.998
_diffrn_measurement_device_type 'Xcalibur, Sapphire3, Gemini ultra'
_diffrn_measurement_method '\w scans'
_diffrn_orient_matrix_UB_11 -0.0863735
_diffrn_orient_matrix_UB_12 -0.0053408
_diffrn_orient_matrix_UB_13 0.0048066
_diffrn_orient_matrix_UB_21 0.0145531
_diffrn_orient_matrix_UB_22 -0.0267959
_diffrn_orient_matrix_UB_23 -0.0166712
_diffrn_orient_matrix_UB_31 0.0119749
_diffrn_orient_matrix_UB_32 -0.0058914
_diffrn_orient_matrix_UB_33 0.071498
_diffrn_radiation_monochromator graphite
_diffrn_radiation_probe x-ray
_diffrn_radiation_type MoK\a
_diffrn_radiation_wavelength 0.71073
_diffrn_reflns_av_R_equivalents 0.0536
_diffrn_reflns_av_unetI/netI 0.191
_diffrn_reflns_limit_h_max 9
_diffrn_reflns_limit_h_min -9
_diffrn_reflns_limit_k_max 30
_diffrn_reflns_limit_k_min -30
_diffrn_reflns_limit_l_max 11
_diffrn_reflns_limit_l_min -11
_diffrn_reflns_number 14488
_diffrn_reflns_theta_full 25
_diffrn_reflns_theta_max 25
_diffrn_reflns_theta_min 3
_exptl_absorpt_coefficient_mu 2.105
_exptl_absorpt_correction_T_max 1
_exptl_absorpt_correction_T_min 0.73192
_exptl_absorpt_correction_type multi-scan
_exptl_absorpt_process_details
;
        CrysAlisPro, Oxford Diffraction Ltd.,
        Version 1.171.33.66 (release 28-04-2010 CrysAlis171 .NET)
        (compiled Apr 28 2010,14:27:37)
        empirical absorption correction using spherical harmonics,
 implemented in SCALE3 ABSPACK scaling algorithm.
;
_exptl_crystal_colour colourless
_exptl_crystal_density_diffrn 1.31
_exptl_crystal_description prism
_exptl_crystal_F_000 804
_exptl_crystal_size_max 0.3
_exptl_crystal_size_mid 0.3
_exptl_crystal_size_min 0.3
_refine_diff_density_max 0.321
_refine_diff_density_min -0.318
_refine_diff_density_rms 0.039
_refine_ls_abs_structure_details 'Flack H D (1983), Acta Cryst. A39, 876-881'
_refine_ls_abs_structure_Flack 0.009(7)
_refine_ls_extinction_method none
_refine_ls_goodness_of_fit_ref 0.702
_refine_ls_hydrogen_treatment constr
_refine_ls_matrix_type full
_refine_ls_number_parameters 420
_refine_ls_number_reflns 6917
_refine_ls_number_restraints 16
_refine_ls_restrained_S_all 0.702
_refine_ls_R_factor_all 0.135
_refine_ls_R_factor_gt 0.0402
_refine_ls_shift/su_max 0.001
_refine_ls_shift/su_mean 0
_refine_ls_structure_factor_coef Fsqd
_refine_ls_weighting_details 'calc w=1/[\s^2^(Fo^2^)+(0.0269P)^2^+0.0000P] where P=(Fo^2^+2Fc^2^)/3'
_refine_ls_weighting_scheme calc
_refine_ls_wR_factor_gt 0.0631
_refine_ls_wR_factor_ref 0.0722
_reflns_number_gt 2688
_reflns_number_total 6917
_reflns_threshold_expression >2sigma(I)
_cod_data_source_file jo301182f_si_003.cif
_cod_data_source_block 577jf7
_cod_original_formula_sum 'C19 H25 Br N O2.50'
_cod_database_code 4027576

loop_
_symmetry_equiv_pos_as_xyz
'x, y, z'
'-x, y+1/2, -z'

loop_
_atom_site_label
_atom_site_type_symbol
_atom_site_fract_x
_atom_site_fract_y
_atom_site_fract_z
_atom_site_U_iso_or_equiv
_atom_site_adp_type
_atom_site_occupancy
_atom_site_symmetry_multiplicity
_atom_site_calc_flag
_atom_site_refinement_flags
_atom_site_disorder_assembly
_atom_site_disorder_group
C1 C 0.8451(8) -0.1795(3) 0.1468(6) 0.070(2) Uani 1 1 d . . .
C2 C 0.8085(9) -0.2269(2) 0.2182(6) 0.0673(18) Uani 1 1 d . . .
H2 H 0.8969 -0.2465 0.2556 0.081 Uiso 1 1 calc R . .
C3 C 0.6581(9) -0.2443(2) 0.2339(5) 0.0656(17) Uani 1 1 d . . .
H3 H 0.6468 -0.2763 0.2798 0.079 Uiso 1 1 calc R . .
C4 C 0.5047(6) -0.2179(2) 0.1859(5) 0.0456(13) Uani 1 1 d . . .
C5 C 0.5369(6) -0.1582(2) 0.1664(5) 0.0453(14) Uani 1 1 d . . .
H5 H 0.5499 -0.1429 0.2595 0.054 Uiso 1 1 calc R . .
C6 C 0.6984(7) -0.1469(2) 0.0919(5) 0.0638(17) Uani 1 1 d . . .
H6 H 0.6787 -0.1575 -0.0048 0.077 Uiso 1 1 calc R . .
C7 C 0.7402(7) -0.0879(2) 0.0890(7) 0.110(2) Uani 1 1 d . . .
H7A H 0.8375 -0.0824 0.0354 0.165 Uiso 1 1 calc R . .
H7B H 0.7612 -0.0755 0.182 0.165 Uiso 1 1 calc R . .
H7C H 0.648 -0.0688 0.0477 0.165 Uiso 1 1 calc R . .
C8 C 0.3750(6) -0.22663(19) 0.2985(5) 0.0706(18) Uani 1 1 d . . .
H8A H 0.4174 -0.2129 0.3854 0.106 Uiso 1 1 calc R . .
H8B H 0.3535 -0.2636 0.308 0.106 Uiso 1 1 calc R . .
H8C H 0.2734 -0.2088 0.2724 0.106 Uiso 1 1 calc R . .
C9 C 0.4441(6) -0.2459(2) 0.0517(6) 0.0775(19) Uani 1 1 d . . .
H9A H 0.3455 -0.2287 0.0154 0.116 Uiso 1 1 calc R . .
H9B H 0.4193 -0.282 0.0717 0.116 Uiso 1 1 calc R . .
H9C H 0.5297 -0.2443 -0.0155 0.116 Uiso 1 1 calc R . .
C10 C 0.3878(6) -0.1308(2) 0.0961(5) 0.0521(15) Uani 1 1 d . . .
H10A H 0.4077 -0.129 -0.0025 0.063 Uiso 1 1 calc R . .
H10B H 0.2908 -0.1529 0.1076 0.063 Uiso 1 1 calc R . .
C11 C 0.3457(6) -0.0766(2) 0.1444(6) 0.0433(14) Uani 1 1 d . . .
C12 C 0.2485(6) 0.0109(2) 0.0573(6) 0.0481(15) Uani 1 1 d . . .
C13 C 0.2911(6) 0.0464(2) -0.0473(6) 0.0571(16) Uani 1 1 d . . .
H13 H 0.3581 0.0358 -0.1191 0.069 Uiso 1 1 calc R . .
C14 C 0.2324(7) 0.0971(3) -0.0418(6) 0.0693(18) Uani 1 1 d . . .
H14 H 0.2595 0.1211 -0.1102 0.083 Uiso 1 1 calc R . .
C15 C 0.1359(7) 0.1119(2) 0.0624(7) 0.0706(18) Uani 1 1 d . . .
C16 C 0.0941(8) 0.0779(3) 0.1644(6) 0.090(2) Uani 1 1 d . . .
H16 H 0.0262 0.0891 0.2351 0.108 Uiso 1 1 calc R . .
C17 C 0.1523(8) 0.0272(3) 0.1628(6) 0.0745(19) Uani 1 1 d . . .
H17 H 0.1261 0.004 0.2336 0.089 Uiso 1 1 calc R . .
N1 N 0.3094(5) -0.0411(2) 0.0432(4) 0.0556(12) Uani 1 1 d . . .
H11 H 0.3253 -0.0515 -0.0403 0.067 Uiso 1 1 calc R . .
O1 O 0.9870(5) -0.1635(2) 0.1313(4) 0.1241(19) Uani 1 1 d . . .
O2 O 0.3454(4) -0.06414(14) 0.2681(4) 0.0598(11) Uani 1 1 d . . .
Br1 Br 0.04798(11) 0.18275(4) 0.05908(8) 0.1318(4) Uani 1 1 d . . .
C18 C 0.5841(9) 0.1008(2) -0.3287(6) 0.0626(17) Uani 1 1 d . . .
C19 C 0.7540(10) 0.1061(3) -0.2738(6) 0.0776(19) Uani 1 1 d . . .
H19 H 0.7875 0.1372 -0.2301 0.093 Uiso 1 1 calc R . .
C20 C 0.8609(8) 0.0669(3) -0.2859(6) 0.077(2) Uani 1 1 d . . .
H20 H 0.969 0.0733 -0.2526 0.093 Uiso 1 1 calc R . .
C21 C 0.8295(6) 0.0138(2) -0.3463(6) 0.0515(15) Uani 1 1 d . . .
C22 C 0.6381(6) 0.00522(19) -0.3531(5) 0.0427(14) Uani 1 1 d . . .
H22 H 0.6029 0.0031 -0.2568 0.051 Uiso 1 1 calc R . .
C23 C 0.5500(6) 0.0537(2) -0.4168(5) 0.0526(14) Uani 1 1 d . . .
H23 H 0.6021 0.0604 -0.5057 0.063 Uiso 1 1 calc R . .
C24 C 0.3614(6) 0.0464(2) -0.4492(5) 0.0825(19) Uani 1 1 d . . .
H24A H 0.3448 0.0164 -0.5088 0.124 Uiso 1 1 calc R . .
H24B H 0.3179 0.0773 -0.4946 0.124 Uiso 1 1 calc R . .
H24C H 0.3046 0.0408 -0.3643 0.124 Uiso 1 1 calc R . .
C25 C 0.9067(6) 0.0106(2) -0.4914(6) 0.0785(19) Uani 1 1 d . . .
H25A H 0.8805 -0.0229 -0.5329 0.118 Uiso 1 1 calc R . .
H25B H 1.0255 0.0145 -0.482 0.118 Uiso 1 1 calc R . .
H25C H 0.8619 0.0383 -0.5492 0.118 Uiso 1 1 calc R . .
C26 C 0.9126(6) -0.0274(2) -0.2489(6) 0.0818(19) Uani 1 1 d . . .
H26A H 0.8884 -0.0622 -0.2832 0.123 Uiso 1 1 calc R . .
H26B H 0.8701 -0.0237 -0.1574 0.123 Uiso 1 1 calc R . .
H26C H 1.031 -0.022 -0.2453 0.123 Uiso 1 1 calc R . .
C27 C 0.5865(6) -0.0462(2) -0.4215(5) 0.0483(15) Uani 1 1 d . . .
H27A H 0.6807 -0.0702 -0.4176 0.058 Uiso 1 1 calc R . .
H27B H 0.5586 -0.0395 -0.5185 0.058 Uiso 1 1 calc R . .
C28 C 0.4384(6) -0.0731(2) -0.3555(7) 0.0414(14) Uani 1 1 d . . .
C29 C 0.1906(7) -0.12587(18) -0.4134(5) 0.0377(13) Uani 1 1 d . . .
C30 C 0.0625(7) -0.1303(2) -0.5134(5) 0.0448(14) Uani 1 1 d . . .
H30 H 0.0773 -0.1158 -0.6008 0.054 Uiso 1 1 calc R . .
C31 C -0.0854(7) -0.1553(2) -0.4873(6) 0.0553(16) Uani 1 1 d . . .
H31 H -0.1674 -0.1586 -0.557 0.066 Uiso 1 1 calc R . .
C32 C -0.1111(6) -0.17554(19) -0.3556(6) 0.0496(15) Uani 1 1 d . . .
C33 C 0.0131(8) -0.1732(2) -0.2587(6) 0.0627(17) Uani 1 1 d . . .
H33 H -0.0021 -0.1885 -0.1723 0.075 Uiso 1 1 calc R . .
C34 C 0.1634(7) -0.14856(19) -0.2849(5) 0.0486(14) Uani 1 1 d . . .
H34 H 0.2467 -0.1472 -0.2157 0.058 Uiso 1 1 calc R . .
N2 N 0.3363(5) -0.09867(15) -0.4467(4) 0.0433(11) Uani 1 1 d . . .
H28 H 0.3627 -0.0983 -0.5325 0.052 Uiso 1 1 calc R . .
O3 O 0.4811(6) 0.13478(17) -0.3073(5) 0.1073(17) Uani 1 1 d . . .
O4 O 0.4181(4) -0.07047(14) -0.2338(3) 0.0574(11) Uani 1 1 d . . .
Br2 Br -0.31724(7) -0.20694(4) -0.31959(6) 0.0894(2) Uani 1 1 d . . .
O6 O -0.2563(12) 0.1315(4) 0.3057(10) 0.128(5) Uiso 0.490(8) 1 d PD A 1
C36 C -0.115(2) 0.1932(6) 0.438(3) 0.101(13) Uiso 0.490(8) 1 d PD A 1
H36A H -0.1156 0.228 0.4768 0.152 Uiso 0.490(8) 1 d PR A 1
H36B H -0.0218 0.1893 0.3794 0.152 Uiso 0.490(8) 1 d PR A 1
H36C H -0.1078 0.1677 0.5117 0.152 Uiso 0.490(8) 1 d PR A 1
C37 C -0.2790(18) 0.1839(5) 0.3526(19) 0.165(8) Uiso 0.490(8) 1 d PD A 1
H37A H -0.3762 0.187 0.4094 0.198 Uiso 0.490(8) 1 d PR A 1
H37B H -0.289 0.2084 0.2756 0.198 Uiso 0.490(8) 1 d PR A 1
C38 C -0.367(2) 0.1212(5) 0.195(2) 0.146(10) Uiso 0.490(8) 1 d PD A 1
H38A H -0.3439 0.1435 0.1158 0.175 Uiso 0.490(8) 1 d PR A 1
H38B H -0.4814 0.1268 0.2208 0.175 Uiso 0.490(8) 1 d PR A 1
C39 C -0.335(2) 0.0624(5) 0.1613(15) 0.171(8) Uiso 0.490(8) 1 d PD A 1
H39A H -0.4165 0.0506 0.093 0.257 Uiso 0.490(8) 1 d PR A 1
H39B H -0.3443 0.0418 0.2441 0.257 Uiso 0.490(8) 1 d PR A 1
H39C H -0.2256 0.0585 0.1258 0.257 Uiso 0.490(8) 1 d PR A 1
O6' O -0.2096(12) 0.1546(4) 0.3670(10) 0.112(4) Uiso 0.510(8) 1 d PD A 2
C36' C -0.424(2) 0.1222(7) 0.230(2) 0.219(16) Uiso 0.510(8) 1 d PD A 2
H36D H -0.5279 0.1291 0.1813 0.329 Uiso 0.510(8) 1 d PR A 2
H36E H -0.4389 0.0947 0.2964 0.329 Uiso 0.510(8) 1 d PR A 2
H36F H -0.3427 0.1113 0.1643 0.329 Uiso 0.510(8) 1 d PR A 2
C37' C -0.3615(14) 0.1726(5) 0.3045(16) 0.123(6) Uiso 0.510(8) 1 d PD A 2
H37C H -0.3433 0.201 0.2395 0.148 Uiso 0.510(8) 1 d PR A 2
H37D H -0.4392 0.184 0.3734 0.148 Uiso 0.510(8) 1 d PR A 2
C38' C -0.129(3) 0.1964(8) 0.435(5) 0.21(2) Uiso 0.510(8) 1 d PD A 2
H38C H -0.188 0.2078 0.5153 0.251 Uiso 0.510(8) 1 d PR A 2
H38D H -0.1167 0.226 0.3722 0.251 Uiso 0.510(8) 1 d PR A 2
C39' C 0.0441(16) 0.1727(5) 0.4758(13) 0.136(6) Uiso 0.510(8) 1 d PD A 2
H39D H 0.109 0.1986 0.5258 0.204 Uiso 0.510(8) 1 d PR A 2
H39E H 0.1012 0.1624 0.3941 0.204 Uiso 0.510(8) 1 d PR A 2
H39F H 0.0287 0.1425 0.5338 0.204 Uiso 0.510(8) 1 d PR A 2

loop_
_atom_site_aniso_label
_atom_site_aniso_U_11
_atom_site_aniso_U_22
_atom_site_aniso_U_33
_atom_site_aniso_U_23
_atom_site_aniso_U_13
_atom_site_aniso_U_12
C1 0.034(4) 0.127(7) 0.048(4) -0.012(4) 0.009(3) -0.006(5)
C2 0.068(5) 0.060(5) 0.074(5) -0.005(4) 0.002(4) -0.002(4)
C3 0.078(5) 0.052(4) 0.068(5) -0.004(3) 0.013(4) 0.002(4)
C4 0.043(3) 0.044(4) 0.049(4) -0.006(3) -0.003(3) 0.003(3)
C5 0.040(4) 0.058(4) 0.038(3) 0.000(3) 0.008(3) 0.000(3)
C6 0.046(4) 0.102(5) 0.043(4) 0.009(4) 0.001(3) -0.021(4)
C7 0.076(5) 0.106(6) 0.147(6) 0.054(5) -0.006(4) -0.040(4)
C8 0.076(4) 0.064(5) 0.072(4) 0.006(3) 0.024(4) 0.002(3)
C9 0.067(4) 0.083(5) 0.083(5) -0.035(4) 0.006(4) -0.022(4)
C10 0.056(4) 0.061(4) 0.039(3) 0.003(3) 0.002(3) -0.009(3)
C11 0.041(3) 0.055(5) 0.034(4) 0.003(4) 0.004(3) -0.011(3)
C12 0.050(4) 0.054(5) 0.040(4) 0.007(4) 0.004(3) 0.005(3)
C13 0.060(4) 0.060(5) 0.051(4) 0.007(4) 0.011(3) 0.016(4)
C14 0.065(4) 0.084(6) 0.060(4) 0.019(4) 0.009(4) 0.005(4)
C15 0.084(5) 0.056(5) 0.074(5) -0.002(4) 0.026(4) 0.001(4)
C16 0.135(6) 0.064(5) 0.074(5) 0.005(4) 0.063(4) 0.012(5)
C17 0.111(5) 0.064(5) 0.051(4) 0.011(4) 0.040(4) 0.009(4)
N1 0.083(3) 0.064(4) 0.020(3) -0.001(3) 0.010(2) 0.005(3)
O1 0.054(3) 0.212(5) 0.106(4) 0.044(3) 0.001(3) -0.024(3)
O2 0.077(3) 0.070(3) 0.033(2) 0.006(2) 0.009(2) -0.007(2)
Br1 0.1987(9) 0.0696(5) 0.1307(7) 0.0134(5) 0.0670(6) 0.0254(6)
C18 0.066(5) 0.036(5) 0.087(5) 0.005(4) 0.014(4) -0.004(4)
C19 0.094(6) 0.053(5) 0.087(5) -0.014(4) 0.010(5) -0.031(4)
C20 0.065(5) 0.085(6) 0.081(5) 0.003(5) 0.000(4) -0.012(4)
C21 0.054(4) 0.040(4) 0.061(4) -0.004(4) 0.004(3) -0.003(3)
C22 0.057(4) 0.037(4) 0.035(3) 0.002(3) 0.010(3) -0.003(3)
C23 0.053(4) 0.049(4) 0.057(4) 0.002(4) 0.025(3) 0.002(3)
C24 0.053(4) 0.111(6) 0.083(5) 0.008(4) -0.003(4) 0.021(4)
C25 0.061(4) 0.084(5) 0.093(5) -0.006(4) 0.034(4) 0.000(3)
C26 0.054(4) 0.091(5) 0.099(5) 0.021(4) -0.016(4) 0.010(4)
C27 0.052(4) 0.047(4) 0.046(4) -0.006(3) 0.007(3) 0.006(3)
C28 0.032(3) 0.024(3) 0.069(4) -0.005(3) 0.011(3) 0.002(3)
C29 0.053(4) 0.036(3) 0.025(3) -0.009(3) 0.003(3) 0.002(3)
C30 0.039(4) 0.067(4) 0.028(3) 0.004(3) -0.003(3) -0.001(3)
C31 0.048(4) 0.065(4) 0.052(4) -0.022(4) -0.012(3) 0.008(3)
C32 0.059(4) 0.046(4) 0.043(4) -0.007(3) -0.022(3) -0.006(3)
C33 0.090(5) 0.055(4) 0.044(4) 0.007(3) 0.019(4) -0.018(4)
C34 0.061(4) 0.056(4) 0.029(3) 0.003(3) -0.007(3) -0.011(3)
N2 0.052(3) 0.047(3) 0.032(3) -0.015(2) 0.013(2) -0.018(2)
O3 0.109(4) 0.059(3) 0.156(4) -0.013(3) 0.035(3) 0.021(3)
O4 0.075(3) 0.075(3) 0.023(2) -0.014(2) 0.019(2) -0.025(2)
Br2 0.0725(4) 0.1058(6) 0.0910(5) -0.0005(5) 0.0187(3) -0.0324(5)

loop_
_atom_type_symbol
_atom_type_description
_atom_type_scat_dispersion_real
_atom_type_scat_dispersion_imag
_atom_type_scat_source
C C 0.0033 0.0016 'International Tables Vol C Tables 4.2.6.8 and 6.1.1.4'
H H 0 0 'International Tables Vol C Tables 4.2.6.8 and 6.1.1.4'
N N 0.0061 0.0033 'International Tables Vol C Tables 4.2.6.8 and 6.1.1.4'
O O 0.0106 0.006 'International Tables Vol C Tables 4.2.6.8 and 6.1.1.4'
Br Br -0.2901 2.4595 'International Tables Vol C Tables 4.2.6.8 and 6.1.1.4'

loop_
_geom_angle_atom_site_label_1
_geom_angle_atom_site_label_2
_geom_angle_atom_site_label_3
_geom_angle
O1 C1 C2 123.2(7)
O1 C1 C6 119.4(7)
C2 C1 C6 117.4(5)
C3 C2 C1 123.4(6)
C3 C2 H2 118.3
C1 C2 H2 118.3
C2 C3 C4 125.7(6)
C2 C3 H3 117.1
C4 C3 H3 117.1
C3 C4 C9 107.3(4)
C3 C4 C8 106.9(4)
C9 C4 C8 108.8(4)
C3 C4 C5 110.1(5)
C9 C4 C5 113.4(4)
C8 C4 C5 110.0(4)
C10 C5 C6 111.8(4)
C10 C5 C4 111.6(4)
C6 C5 C4 112.8(4)
C10 C5 H5 106.8
C6 C5 H5 106.8
C4 C5 H5 106.8
C1 C6 C5 113.1(5)
C1 C6 C7 111.7(5)
C5 C6 C7 112.4(5)
C1 C6 H6 106.3
C5 C6 H6 106.3
C7 C6 H6 106.3
C6 C7 H7A 109.5
C6 C7 H7B 109.5
H7A C7 H7B 109.5
C6 C7 H7C 109.5
H7A C7 H7C 109.5
H7B C7 H7C 109.5
C4 C8 H8A 109.5
C4 C8 H8B 109.5
H8A C8 H8B 109.5
C4 C8 H8C 109.5
H8A C8 H8C 109.5
H8B C8 H8C 109.5
C4 C9 H9A 109.5
C4 C9 H9B 109.5
H9A C9 H9B 109.5
C4 C9 H9C 109.5
H9A C9 H9C 109.5
H9B C9 H9C 109.5
C11 C10 C5 117.6(4)
C11 C10 H10A 107.9
C5 C10 H10A 107.9
C11 C10 H10B 107.9
C5 C10 H10B 107.9
H10A C10 H10B 107.2
O2 C11 N1 121.4(5)
O2 C11 C10 122.9(5)
N1 C11 C10 115.7(5)
C17 C12 C13 119.9(6)
C17 C12 N1 124.1(5)
C13 C12 N1 116.0(5)
C14 C13 C12 118.9(5)
C14 C13 H13 120.5
C12 C13 H13 120.5
C15 C14 C13 120.0(5)
C15 C14 H14 120
C13 C14 H14 120
C14 C15 C16 121.6(6)
C14 C15 Br1 117.9(5)
C16 C15 Br1 120.4(5)
C15 C16 C17 119.8(6)
C15 C16 H16 120.1
C17 C16 H16 120.1
C12 C17 C16 119.7(6)
C12 C17 H17 120.1
C16 C17 H17 120.1
C11 N1 C12 128.2(5)
C11 N1 H11 115.9
C12 N1 H11 115.9
O3 C18 C19 120.4(7)
O3 C18 C23 123.5(6)
C19 C18 C23 116.0(5)
C20 C19 C18 120.1(6)
C20 C19 H19 120
C18 C19 H19 120
C19 C20 C21 127.9(6)
C19 C20 H20 116
C21 C20 H20 116
C20 C21 C26 108.1(5)
C20 C21 C25 109.4(5)
C26 C21 C25 109.7(5)
C20 C21 C22 107.4(5)
C26 C21 C22 109.9(4)
C25 C21 C22 112.2(4)
C27 C22 C23 113.5(4)
C27 C22 C21 113.4(4)
C23 C22 C21 110.3(4)
C27 C22 H22 106.3
C23 C22 H22 106.3
C21 C22 H22 106.3
C18 C23 C22 109.9(4)
C18 C23 C24 112.0(5)
C22 C23 C24 114.7(4)
C18 C23 H23 106.6
C22 C23 H23 106.6
C24 C23 H23 106.6
C23 C24 H24A 109.5
C23 C24 H24B 109.5
H24A C24 H24B 109.5
C23 C24 H24C 109.5
H24A C24 H24C 109.5
H24B C24 H24C 109.5
C21 C25 H25A 109.5
C21 C25 H25B 109.5
H25A C25 H25B 109.5
C21 C25 H25C 109.5
H25A C25 H25C 109.5
H25B C25 H25C 109.5
C21 C26 H26A 109.5
C21 C26 H26B 109.5
H26A C26 H26B 109.5
C21 C26 H26C 109.5
H26A C26 H26C 109.5
H26B C26 H26C 109.5
C22 C27 C28 114.2(4)
C22 C27 H27A 108.7
C28 C27 H27A 108.7
C22 C27 H27B 108.7
C28 C27 H27B 108.7
H27A C27 H27B 107.6
O4 C28 N2 124.7(5)
O4 C28 C27 121.2(5)
N2 C28 C27 114.1(5)
C34 C29 C30 116.9(5)
C34 C29 N2 124.2(5)
C30 C29 N2 118.9(5)
C31 C30 C29 122.2(5)
C31 C30 H30 118.9
C29 C30 H30 118.9
C30 C31 C32 119.4(5)
C30 C31 H31 120.3
C32 C31 H31 120.3
C33 C32 C31 119.4(5)
C33 C32 Br2 121.8(5)
C31 C32 Br2 118.8(4)
C32 C33 C34 121.5(5)
C32 C33 H33 119.3
C34 C33 H33 119.3
C33 C34 C29 120.6(5)
C33 C34 H34 119.7
C29 C34 H34 119.7
C28 N2 C29 125.5(4)
C28 N2 H28 117.3
C29 N2 H28 117.3
C38 O6 C37 109.6(8)
C37 C36 H36A 109.6
C37 C36 H36B 109.7
H36A C36 H36B 109.5
C37 C36 H36C 109
H36A C36 H36C 109.5
H36B C36 H36C 109.5
C37 C36 H38C 87.2
H36A C36 H38C 51.6
H36B C36 H38C 159.2
H36C C36 H38C 74.5
C37 C36 H38D 78.8
H36A C36 H38D 60.2
H36B C36 H38D 73.5
H36C C36 H38D 169.2
H38C C36 H38D 99
O6 C37 C36 101.4(8)
O6 C37 H37A 111.6
C36 C37 H37A 111.8
O6 C37 H37B 111.5
C36 C37 H37B 111.1
H37A C37 H37B 109.3
O6 C37 H37C 95.7
C36 C37 H37C 136.3
H37A C37 H37C 98.3
H37B C37 H37C 25.9
O6 C37 H37D 100.8
C36 C37 H37D 137.8
H37A C37 H37D 26
H37B C37 H37D 93.2
H37C C37 H37D 75.8
O6 C38 C39 103.5(9)
O6 C38 H38A 111.1
C39 C38 H38A 111.2
O6 C38 H38B 111
C39 C38 H38B 111
H38A C38 H38B 109
O6 C38 H36D 130.5
C39 C38 H36D 107.2
H38A C38 H36D 92.7
H38B C38 H36D 20.7
O6 C38 H36E 79
C39 C38 H36E 75.2
H38A C38 H36E 165.4
H38B C38 H36E 56.6
H36D C38 H36E 72.7
O6 C38 H36F 109.5
C39 C38 H36F 39.2
H38A C38 H36F 73.2
H38B C38 H36F 134.9
H36D C38 H36F 118.9
H36E C38 H36F 114.4
C38 C39 H39A 109.3
C38 C39 H39B 109.7
H39A C39 H39B 109.5
C38 C39 H39C 109.5
H39A C39 H39C 109.5
H39B C39 H39C 109.5
C38 C39 H36F 12.9
H39A C39 H36F 107.2
H39B C39 H36F 121.4
H39C C39 H36F 99
C38' O6' C37' 109.6(8)
C37' C36' H38A 84.1
C37' C36' H38B 100
H38A C36' H38B 103.3
C37' C36' H36D 109.8
H38A C36' H36D 87.9
H38B C36' H36D 19.1
C37' C36' H36E 109.4
H38A C36' H36E 151.6
H38B C36' H36E 98.9
H36D C36' H36E 109.5
C37' C36' H36F 109.2
H38A C36' H36F 42.2
H38B C36' H36F 128.5
H36D C36' H36F 109.5
H36E C36' H36F 109.5
O6' C37' C36' 101.2(8)
O6' C37' H37A 80.2
C36' C37' H37A 132.2
O6' C37' H37B 85.5
C36' C37' H37B 136
H37A C37' H37B 91.7
O6' C37' H37C 111.7
C36' C37' H37C 111.5
H37A C37' H37C 112
H37B C37' H37C 31.2
O6' C37' H37D 111.6
C36' C37' H37D 111.3
H37A C37' H37D 33.9
H37B C37' H37D 106
H37C C37' H37D 109.4
O6' C38' C39' 103.0(9)
O6' C38' H36A 158.5
C39' C38' H36A 98
O6' C38' H36B 90.6
C39' C38' H36B 47.1
H36A C38' H36B 107.4
O6' C38' H36C 82.3
C39' C38' H36C 55.2
H36A C38' H36C 106.4
H36B C38' H36C 97.3
O6' C38' H38C 111.6
C39' C38' H38C 111.5
H36A C38' H38C 55
H36B C38' H38C 153.8
H36C C38' H38C 73.1
O6' C38' H38D 110.7
C39' C38' H38D 110.8
H36A C38' H38D 65.1
H36B C38' H38D 73.6
H36C C38' H38D 163.9
H38C C38' H38D 109.1
C38' C39' H36B 42
C38' C39' H36C 42.2
H36B C39' H36C 80.5
C38' C39' H39D 109.3
H36B C39' H39D 112.9
H36C C39' H39D 116
C38' C39' H39E 109.9
H36B C39' H39E 69.6
H36C C39' H39E 132.5
H39D C39' H39E 109.5
C38' C39' H39F 109.2
H36B C39' H39F 135
H36C C39' H39F 67.9
H39D C39' H39F 109.5
H39E C39' H39F 109.5

loop_
_geom_bond_atom_site_label_1
_geom_bond_atom_site_label_2
_geom_bond_distance
C1 O1 1.223(6)
C1 C2 1.422(7)
C1 C6 1.521(7)
C2 C3 1.299(6)
C2 H2 0.93
C3 C4 1.464(6)
C3 H3 0.93
C4 C9 1.541(6)
C4 C8 1.544(6)
C4 C5 1.552(6)
C5 C10 1.524(6)
C5 C6 1.528(6)
C5 H5 0.98
C6 C7 1.534(7)
C6 H6 0.98
C7 H7A 0.96
C7 H7B 0.96
C7 H7C 0.96
C8 H8A 0.96
C8 H8B 0.96
C8 H8C 0.96
C9 H9A 0.96
C9 H9B 0.96
C9 H9C 0.96
C10 C11 1.494(6)
C10 H10A 0.97
C10 H10B 0.97
C11 O2 1.235(5)
C11 N1 1.352(6)
C12 C17 1.361(6)
C12 C13 1.403(6)
C12 N1 1.415(6)
C13 C14 1.371(6)
C13 H13 0.93
C14 C15 1.342(6)
C14 H14 0.93
C15 C16 1.358(7)
C15 Br1 1.930(5)
C16 C17 1.370(7)
C16 H16 0.93
C17 H17 0.93
N1 H11 0.86
C18 O3 1.218(6)
C18 C19 1.454(7)
C18 C23 1.486(7)
C19 C20 1.323(7)
C19 H19 0.93
C20 C21 1.486(7)
C20 H20 0.93
C21 C26 1.544(6)
C21 C25 1.550(6)
C21 C22 1.551(6)
C22 C27 1.515(6)
C22 C23 1.538(6)
C22 H22 0.98
C23 C24 1.548(6)
C23 H23 0.98
C24 H24A 0.96
C24 H24B 0.96
C24 H24C 0.96
C25 H25A 0.96
C25 H25B 0.96
C25 H25C 0.96
C26 H26A 0.96
C26 H26B 0.96
C26 H26C 0.96
C27 C28 1.526(6)
C27 H27A 0.97
C27 H27B 0.97
C28 O4 1.192(6)
C28 N2 1.350(6)
C29 C34 1.390(6)
C29 C30 1.393(6)
C29 N2 1.404(5)
C30 C31 1.376(6)
C30 H30 0.93
C31 C32 1.391(6)
C31 H31 0.93
C32 C33 1.347(6)
C32 Br2 1.879(5)
C33 C34 1.390(6)
C33 H33 0.93
C34 H34 0.93
N2 H28 0.86
O6 C38 1.396(4)
O6 C37 1.419(4)
C36 C37 1.546(4)
C36 H36A 0.96
C36 H36B 0.96
C36 H36C 0.96
C36 H38C 1.0282
C36 H38D 1.049
C37 H37A 0.97
C37 H37B 0.97
C37 H37C 1.2685
C37 H37D 1.308
C38 C39 1.548(4)
C38 H38A 0.97
C38 H38B 0.97
C38 H36D 1.309
C38 H36E 1.3355
C38 H36F 0.4372
C39 H39A 0.96
C39 H39B 0.96
C39 H39C 0.96
C39 H36F 1.2407
O6' C38' 1.396(4)
O6' C37' 1.419(4)
C36' C37' 1.545(4)
C36' H38A 1.397
C36' H38B 0.482
C36' H36D 0.96
C36' H36E 0.96
C36' H36F 0.96
C37' H37A 1.0853
C37' H37B 1.1201
C37' H37C 0.97
C37' H37D 0.97
C38' C39' 1.551(4)
C38' H36A 0.9048
C38' H36B 1.0377
C38' H36C 1.0502
C38' H38C 0.97
C38' H38D 0.97
C39' H36B 1.1358
C39' H36C 1.2838
C39' H39D 0.96
C39' H39E 0.96
C39' H39F 0.96
